data_7056376
loop_
_publ_author_name
'Amabilino, Silvia'
'Tasse, Marine'
'Lacroix, Pascal G.'
'Mallet-Ladeira, Sonia'
'Pimienta, V\'eronique'
'Akl, Jo\"elle'
'Sasaki, Isabelle'
'Malfant, Isabelle'

_publ_section_title
;
 Photorelease of nitric oxide (NO) on ruthenium nitrosyl complexes with
 phenyl substituted terpyridines
;
_journal_name_full 'New J. Chem.'
_journal_paper_doi 10.1039/C7NJ00866J
_journal_year 2017
_chemical_formula_moiety 'C21 H15 Cl2 N4 O Ru, Cl, H2 O '
_chemical_formula_sum 'C21 H17 Cl3 N4 O2 Ru'
_chemical_formula_weight 564.81
_space_group_crystal_system orthorhombic
_space_group_IT_number 60
_space_group_name_Hall '-P 2n 2ab'
_space_group_name_H-M_alt 'P b c n'
_symmetry_space_group_name_Hall '-P 2n 2ab'
_symmetry_space_group_name_H-M 'P b c n'
_atom_sites_solution_hydrogens mixed
_audit_creation_method SHELXL-2014/7
_audit_update_record
;
2017-03-10 deposited with the CCDC.
2017-06-12 downloaded from the CCDC.
;
_cell_angle_alpha 90
_cell_angle_beta 90
_cell_angle_gamma 90
_cell_formula_units_Z 8
_cell_length_a 28.0160(14)
_cell_length_b 8.6148(5)
_cell_length_c 20.3292(10)
_cell_measurement_reflns_used 4617
_cell_measurement_temperature 100(2)
_cell_measurement_theta_max 21.80
_cell_measurement_theta_min 2.48
_cell_volume 4906.5(4)
_computing_cell_refinement 'APEX2 and SAINT'
_computing_data_collection APEX2
_computing_data_reduction SAINT
_computing_molecular_graphics 'Ortep-3 for Windows (Farrugia, 1997)'
_computing_publication_material 'WinGX publication routines (Farrugia, 1999)'
_computing_structure_refinement 'SHELXL-2014 (Sheldrick, 2014)'
_computing_structure_solution 'SHELXT (Sheldrick 2015)'
_diffrn_ambient_temperature 100(2)
_diffrn_measured_fraction_theta_full 1.000
_diffrn_measured_fraction_theta_max 1.000
_diffrn_measurement_device_type 'Bruker Kappa APEX II Quazar'
_diffrn_measurement_method 'phi and omega scans'
_diffrn_radiation_monochromator 'multilayer optics'
_diffrn_radiation_probe x-ray
_diffrn_radiation_source 'microfocus sealed tube'
_diffrn_radiation_type MoK\a
_diffrn_radiation_wavelength 0.71073
_diffrn_reflns_av_R_equivalents 0.1628
_diffrn_reflns_av_unetI/netI 0.0657
_diffrn_reflns_Laue_measured_fraction_full 1.000
_diffrn_reflns_Laue_measured_fraction_max 1.000
_diffrn_reflns_limit_h_max 33
_diffrn_reflns_limit_h_min -33
_diffrn_reflns_limit_k_max 10
_diffrn_reflns_limit_k_min -10
_diffrn_reflns_limit_l_max 24
_diffrn_reflns_limit_l_min -24
_diffrn_reflns_number 82713
_diffrn_reflns_point_group_measured_fraction_full 1.000
_diffrn_reflns_point_group_measured_fraction_max 1.000
_diffrn_reflns_theta_full 25.242
_diffrn_reflns_theta_max 25.348
_diffrn_reflns_theta_min 1.454
_diffrn_standards_decay_% 0
_diffrn_standards_interval_count 0
_diffrn_standards_interval_time 0
_diffrn_standards_number 0
_exptl_absorpt_coefficient_mu 0.990
_exptl_absorpt_correction_T_max 0.7454
_exptl_absorpt_correction_T_min 0.6445
_exptl_absorpt_correction_type multi-scan
_exptl_absorpt_process_details
;
        [c.f. r.h. blessing, acta cryst. (1995), a51, 33-38]
;
_exptl_crystal_colour colourless
_exptl_crystal_density_diffrn 1.529
_exptl_crystal_density_method 'not measured'
_exptl_crystal_description plate
_exptl_crystal_F_000 2256
_exptl_crystal_size_max 0.060
_exptl_crystal_size_mid 0.020
_exptl_crystal_size_min 0.010
_refine_diff_density_max 0.508
_refine_diff_density_min -0.512
_refine_diff_density_rms 0.103
_refine_ls_extinction_method none
_refine_ls_goodness_of_fit_ref 0.993
_refine_ls_hydrogen_treatment mixed
_refine_ls_matrix_type full
_refine_ls_number_parameters 290
_refine_ls_number_reflns 4494
_refine_ls_number_restraints 2
_refine_ls_restrained_S_all 0.993
_refine_ls_R_factor_all 0.0761
_refine_ls_R_factor_gt 0.0386
_refine_ls_shift/su_max 0.001
_refine_ls_shift/su_mean 0.000
_refine_ls_structure_factor_coef Fsqd
_refine_ls_weighting_details 'w=1/[\s^2^(Fo^2^)+(0.0290P)^2^+8.8314P] where P=(Fo^2^+2Fc^2^)/3'
_refine_ls_weighting_scheme calc
_refine_ls_wR_factor_gt 0.0715
_refine_ls_wR_factor_ref 0.0844
_reflns_Friedel_coverage 0.000
_reflns_number_gt 3043
_reflns_number_total 4494
_reflns_threshold_expression 'I > 2\s(I)'
_cod_data_source_file c7nj00866j2.cif
_cod_data_source_block 2c
_cod_original_formula_sum 'C21 H17 Cl3 N4 O2 Ru '
_cod_database_code 7056376
_shelx_shelxl_version_number 2014/7
_shelx_space_group_comment
;
The symmetry employed for this shelxl refinement is uniquely defined
by the following loop, which should always be used as a source of
symmetry information in preference to the above space-group names.
They are only intended as comments.
;
_shelx_estimated_absorpt_t_min 0.943
_shelx_estimated_absorpt_t_max 0.990

loop_
_space_group_symop_operation_xyz
'x, y, z'
'-x+1/2, -y+1/2, z+1/2'
'-x, y, -z+1/2'
'x+1/2, -y+1/2, -z'
'-x, -y, -z'
'x-1/2, y-1/2, -z-1/2'
'x, -y, z-1/2'
'-x-1/2, y-1/2, z'

loop_
_atom_site_label
_atom_site_type_symbol
_atom_site_fract_x
_atom_site_fract_y
_atom_site_fract_z
_atom_site_U_iso_or_equiv
_atom_site_adp_type
_atom_site_occupancy
_atom_site_site_symmetry_order
_atom_site_calc_flag
_atom_site_refinement_flags_posn
_atom_site_refinement_flags_adp
_atom_site_refinement_flags_occupancy
C1 C 0.34338(16) -0.0401(5) 0.4510(2) 0.0187(10) Uani 1 1 d . . .
H1 H 0.3136 -0.0099 0.4327 0.022 Uiso 1 1 calc R U .
C2 C 0.36201(16) -0.1839(5) 0.4363(2) 0.0230(11) Uani 1 1 d . . .
H2 H 0.3452 -0.2519 0.4077 0.028 Uiso 1 1 calc R U .
C3 C 0.40492(16) -0.2291(5) 0.4630(2) 0.0231(11) Uani 1 1 d . . .
H3 H 0.4180 -0.3281 0.4528 0.028 Uiso 1 1 calc R U .
C4 C 0.42891(16) -0.1285(5) 0.5049(2) 0.0200(10) Uani 1 1 d . . .
H4 H 0.4584 -0.1582 0.5241 0.024 Uiso 1 1 calc R U .
C5 C 0.40941(14) 0.0150(5) 0.5183(2) 0.0154(9) Uani 1 1 d . . .
C6 C 0.43130(15) 0.1297(5) 0.5631(2) 0.0153(10) Uani 1 1 d . . .
C7 C 0.47252(14) 0.1118(5) 0.59948(19) 0.0145(10) Uani 1 1 d . . .
H7 H 0.4903 0.0181 0.5968 0.017 Uiso 1 1 calc R U .
C8 C 0.48800(14) 0.2325(5) 0.64043(19) 0.0152(9) Uani 1 1 d . . .
C9 C 0.46078(14) 0.3682(5) 0.6447(2) 0.0159(10) Uani 1 1 d . . .
H9 H 0.4704 0.4507 0.6728 0.019 Uiso 1 1 calc R U .
C10 C 0.41955(15) 0.3805(5) 0.60745(19) 0.0144(9) Uani 1 1 d . . .
C11 C 0.38599(14) 0.5119(5) 0.60620(19) 0.0140(9) Uani 1 1 d . . .
C12 C 0.39250(15) 0.6490(5) 0.6407(2) 0.0175(10) Uani 1 1 d . . .
H12 H 0.4198 0.6625 0.6678 0.021 Uiso 1 1 calc R U .
C13 C 0.35886(15) 0.7663(5) 0.6354(2) 0.0214(11) Uani 1 1 d . . .
H13 H 0.3636 0.8620 0.6577 0.026 Uiso 1 1 calc R U .
C14 C 0.31849(16) 0.7437(5) 0.5977(2) 0.0215(11) Uani 1 1 d . . .
H14 H 0.2949 0.8226 0.5944 0.026 Uiso 1 1 calc R U .
C15 C 0.31296(15) 0.6040(5) 0.5647(2) 0.0182(10) Uani 1 1 d . . .
H15 H 0.2851 0.5871 0.5391 0.022 Uiso 1 1 calc R U .
C16 C 0.53317(15) 0.2182(5) 0.67743(19) 0.0185(10) Uani 1 1 d . . .
C17 C 0.54913(16) 0.0719(6) 0.6974(2) 0.0264(12) Uani 1 1 d . . .
H17 H 0.5301 -0.0172 0.6889 0.032 Uiso 1 1 calc R U .
C18 C 0.59220(18) 0.0560(6) 0.7294(2) 0.0358(13) Uani 1 1 d . . .
H18 H 0.6027 -0.0436 0.7434 0.043 Uiso 1 1 calc R U .
C19 C 0.62016(17) 0.1857(6) 0.7412(2) 0.0319(13) Uani 1 1 d . . .
H19 H 0.6502 0.1742 0.7623 0.038 Uiso 1 1 calc R U .
C20 C 0.60477(16) 0.3311(6) 0.7227(2) 0.0255(12) Uani 1 1 d . . .
H20 H 0.6238 0.4198 0.7317 0.031 Uiso 1 1 calc R U .
C21 C 0.56105(15) 0.3478(5) 0.6905(2) 0.0201(10) Uani 1 1 d . . .
H21 H 0.5504 0.4479 0.6775 0.024 Uiso 1 1 calc R U .
Cl1 Cl 0.27019(4) 0.29774(13) 0.46435(5) 0.0225(3) Uani 1 1 d . . .
Cl2 Cl 0.30880(4) 0.17145(12) 0.60791(5) 0.0198(3) Uani 1 1 d . . .
Cl3 Cl 0.5000 0.30503(19) 0.2500 0.0304(4) Uani 1 2 d S T P
N1 N 0.37010(12) 0.3631(4) 0.44453(17) 0.0143(8) Uani 1 1 d . . .
N2 N 0.36676(12) 0.0577(4) 0.49079(16) 0.0148(8) Uani 1 1 d . . .
N3 N 0.40638(11) 0.2630(4) 0.56775(16) 0.0142(8) Uani 1 1 d . . .
N4 N 0.34604(12) 0.4929(4) 0.56818(15) 0.0147(8) Uani 1 1 d . . .
O1 O 0.37937(12) 0.4136(4) 0.39480(16) 0.0329(8) Uani 1 1 d . . .
Ru1 Ru 0.34641(2) 0.28237(4) 0.51713(2) 0.01438(10) Uani 1 1 d . . .
Cl4 Cl 0.5000 0.5000 0.5000 0.0392(5) Uani 1 2 d S . P
O2 O 0.47140(15) 0.2329(5) 0.4054(2) 0.0426(10) Uani 1 1 d D . .
H2A H 0.4806(18) 0.308(4) 0.430(2) 0.048(19) Uiso 1 1 d D . .
H2B H 0.4783(19) 0.255(6) 0.3656(10) 0.05(2) Uiso 1 1 d D . .

loop_
_atom_site_aniso_label
_atom_site_aniso_U_11
_atom_site_aniso_U_22
_atom_site_aniso_U_33
_atom_site_aniso_U_23
_atom_site_aniso_U_13
_atom_site_aniso_U_12
C1 0.020(2) 0.016(2) 0.020(2) -0.0031(19) 0.006(2) -0.001(2)
C2 0.028(3) 0.022(3) 0.020(2) -0.0053(19) 0.004(2) -0.007(2)
C3 0.028(3) 0.016(2) 0.025(2) -0.003(2) 0.013(2) 0.000(2)
C4 0.018(3) 0.017(3) 0.025(3) -0.0009(19) 0.007(2) 0.0016(19)
C5 0.016(2) 0.015(2) 0.015(2) 0.000(2) 0.003(2) 0.0012(18)
C6 0.013(2) 0.016(3) 0.017(2) 0.0041(19) 0.0089(19) 0.0040(19)
C7 0.010(2) 0.013(2) 0.021(2) 0.0045(19) 0.0023(19) 0.0055(18)
C8 0.010(2) 0.018(2) 0.017(2) 0.0069(19) 0.0037(18) -0.0024(19)
C9 0.010(2) 0.017(3) 0.020(2) 0.0030(19) 0.0015(19) -0.0029(19)
C10 0.015(2) 0.011(2) 0.017(2) 0.0013(18) 0.0079(19) -0.0012(18)
C11 0.012(2) 0.016(2) 0.013(2) 0.0035(18) 0.0020(18) -0.0023(19)
C12 0.017(3) 0.015(2) 0.020(2) 0.0024(19) 0.0021(19) -0.002(2)
C13 0.027(3) 0.011(2) 0.026(2) -0.0011(19) 0.003(2) -0.0003(19)
C14 0.022(3) 0.016(3) 0.027(2) 0.0006(19) 0.005(2) 0.0050(19)
C15 0.015(2) 0.019(3) 0.020(2) 0.002(2) 0.000(2) 0.0008(19)
C16 0.012(2) 0.025(2) 0.019(2) 0.006(2) 0.0042(18) 0.003(2)
C17 0.024(3) 0.026(3) 0.029(3) 0.006(2) 0.000(2) 0.001(2)
C18 0.034(3) 0.036(3) 0.038(3) 0.013(3) -0.007(3) 0.007(3)
C19 0.022(3) 0.053(4) 0.021(3) 0.004(2) -0.005(2) 0.009(3)
C20 0.019(3) 0.039(3) 0.019(2) -0.008(2) 0.002(2) -0.002(2)
C21 0.015(3) 0.022(3) 0.023(2) -0.001(2) 0.005(2) -0.001(2)
Cl1 0.0157(6) 0.0257(6) 0.0262(6) 0.0033(5) -0.0042(4) -0.0007(5)
Cl2 0.0163(6) 0.0202(6) 0.0229(6) 0.0023(4) 0.0010(5) -0.0021(4)
Cl3 0.0373(11) 0.0182(10) 0.0359(9) 0.000 -0.0083(8) 0.000
N1 0.016(2) 0.0097(19) 0.017(2) 0.0006(16) -0.0041(16) 0.0003(16)
N2 0.0162(19) 0.0126(19) 0.0155(18) 0.0001(15) 0.0048(16) -0.0017(15)
N3 0.0117(19) 0.011(2) 0.0197(19) 0.0019(15) 0.0040(15) -0.0008(15)
N4 0.0130(19) 0.0107(19) 0.0202(18) 0.0041(14) 0.0007(17) 0.0039(16)
O1 0.030(2) 0.037(2) 0.031(2) 0.0108(17) 0.0015(16) -0.0064(16)
Ru1 0.01204(18) 0.01157(17) 0.01955(18) 0.00072(16) -0.00020(16) -0.00010(16)
Cl4 0.0558(13) 0.0278(10) 0.0341(10) 0.0058(8) 0.0165(9) 0.0064(9)
O2 0.047(3) 0.033(2) 0.048(3) 0.002(2) -0.003(2) 0.012(2)

loop_
_atom_type_symbol
_atom_type_description
_atom_type_scat_dispersion_real
_atom_type_scat_dispersion_imag
_atom_type_scat_source
C C 0.0033 0.0016 'International Tables Vol C Tables 4.2.6.8 and 6.1.1.4'
H H 0.0000 0.0000 'International Tables Vol C Tables 4.2.6.8 and 6.1.1.4'
Cl Cl 0.1484 0.1585 'International Tables Vol C Tables 4.2.6.8 and 6.1.1.4'
F F 0.0171 0.0103 'International Tables Vol C Tables 4.2.6.8 and 6.1.1.4'
N N 0.0061 0.0033 'International Tables Vol C Tables 4.2.6.8 and 6.1.1.4'
O O 0.0106 0.0060 'International Tables Vol C Tables 4.2.6.8 and 6.1.1.4'
P P 0.1023 0.0942 'International Tables Vol C Tables 4.2.6.8 and 6.1.1.4'
Ru Ru -1.2594 0.8363 'International Tables Vol C Tables 4.2.6.8 and 6.1.1.4'

loop_
_geom_angle_atom_site_label_1
_geom_angle_atom_site_label_2
_geom_angle_atom_site_label_3
_geom_angle
N2 C1 C2 120.8(4)
N2 C1 H1 119.6
C2 C1 H1 119.6
C3 C2 C1 120.0(4)
C3 C2 H2 120.0
C1 C2 H2 120.0
C2 C3 C4 119.2(4)
C2 C3 H3 120.4
C4 C3 H3 120.4
C5 C4 C3 119.3(4)
C5 C4 H4 120.4
C3 C4 H4 120.4
N2 C5 C4 120.4(4)
N2 C5 C6 115.7(4)
C4 C5 C6 123.8(4)
N3 C6 C7 119.4(4)
N3 C6 C5 113.5(4)
C7 C6 C5 127.1(4)
C6 C7 C8 119.6(4)
C6 C7 H7 120.2
C8 C7 H7 120.2
C9 C8 C7 119.3(4)
C9 C8 C16 120.3(4)
C7 C8 C16 120.4(4)
C10 C9 C8 119.0(4)
C10 C9 H9 120.5
C8 C9 H9 120.5
N3 C10 C9 119.9(4)
N3 C10 C11 113.1(4)
C9 C10 C11 126.9(4)
N4 C11 C12 119.7(4)
N4 C11 C10 116.1(4)
C12 C11 C10 124.2(4)
C13 C12 C11 119.5(4)
C13 C12 H12 120.2
C11 C12 H12 120.2
C14 C13 C12 119.8(4)
C14 C13 H13 120.1
C12 C13 H13 120.1
C13 C14 C15 118.9(4)
C13 C14 H14 120.6
C15 C14 H14 120.6
N4 C15 C14 121.3(4)
N4 C15 H15 119.4
C14 C15 H15 119.4
C21 C16 C17 119.3(4)
C21 C16 C8 120.8(4)
C17 C16 C8 119.8(4)
C18 C17 C16 120.5(5)
C18 C17 H17 119.8
C16 C17 H17 119.8
C17 C18 C19 119.8(5)
C17 C18 H18 120.1
C19 C18 H18 120.1
C20 C19 C18 120.6(4)
C20 C19 H19 119.7
C18 C19 H19 119.7
C19 C20 C21 119.8(4)
C19 C20 H20 120.1
C21 C20 H20 120.1
C16 C21 C20 120.0(4)
C16 C21 H21 120.0
C20 C21 H21 120.0
O1 N1 Ru1 170.9(3)
C1 N2 C5 120.3(4)
C1 N2 Ru1 127.2(3)
C5 N2 Ru1 112.5(3)
C10 N3 C6 122.8(4)
C10 N3 Ru1 118.8(3)
C6 N3 Ru1 118.4(3)
C15 N4 C11 120.8(4)
C15 N4 Ru1 126.8(3)
C11 N4 Ru1 112.3(3)
N1 Ru1 N3 98.58(14)
N1 Ru1 N2 92.76(14)
N3 Ru1 N2 79.81(13)
N1 Ru1 N4 94.33(14)
N3 Ru1 N4 79.57(13)
N2 Ru1 N4 158.98(13)
N1 Ru1 Cl2 174.87(11)
N3 Ru1 Cl2 86.42(10)
N2 Ru1 Cl2 86.93(9)
N4 Ru1 Cl2 87.72(9)
N1 Ru1 Cl1 86.49(11)
N3 Ru1 Cl1 174.92(10)
N2 Ru1 Cl1 100.37(10)
N4 Ru1 Cl1 99.80(10)
Cl2 Ru1 Cl1 88.53(4)
H2A O2 H2B 108(5)

loop_
_geom_bond_atom_site_label_1
_geom_bond_atom_site_label_2
_geom_bond_distance
C1 N2 1.339(5)
C1 C2 1.377(6)
C1 H1 0.9500
C2 C3 1.375(6)
C2 H2 0.9500
C3 C4 1.389(6)
C3 H3 0.9500
C4 C5 1.379(6)
C4 H4 0.9500
C5 N2 1.369(5)
C5 C6 1.477(6)
C6 N3 1.347(5)
C6 C7 1.380(6)
C7 C8 1.401(6)
C7 H7 0.9500
C8 C9 1.399(6)
C8 C16 1.477(6)
C9 C10 1.386(6)
C9 H9 0.9500
C10 N3 1.346(5)
C10 C11 1.472(6)
C11 N4 1.370(5)
C11 C12 1.385(6)
C12 C13 1.386(6)
C12 H12 0.9500
C13 C14 1.380(6)
C13 H13 0.9500
C14 C15 1.387(6)
C14 H14 0.9500
C15 N4 1.334(5)
C15 H15 0.9500
C16 C21 1.388(6)
C16 C17 1.398(6)
C17 C18 1.378(6)
C17 H17 0.9500
C18 C19 1.385(7)
C18 H18 0.9500
C19 C20 1.378(6)
C19 H19 0.9500
C20 C21 1.396(6)
C20 H20 0.9500
C21 H21 0.9500
Cl1 Ru1 2.3936(11)
Cl2 Ru1 2.3300(11)
N1 O1 1.131(4)
N1 Ru1 1.761(4)
N2 Ru1 2.088(3)
N3 Ru1 1.977(3)
N4 Ru1 2.089(3)
O2 H2A 0.857(10)
O2 H2B 0.853(10)
